data_4060337
loop_
_publ_author_name
'Nelkenbaum, Elza'
'Kapon, Moshe'
'Eisen, Moris S.'

_publ_section_title
;
Synthesis and Molecular Structures of Neutral Nickel Complexes. Catalytic 
Activity of (Benzamidinato)(acetylacetonato)nickel for the Addition 
Polymerization of Norbornene, the Oligomerization of Ethylene, 
and the Dimerization of Propylene
;
_journal_issue 11
_journal_name_full Organometallics
_journal_page_first 2645
_journal_page_last 2659
_journal_paper_doi 10.1021/om0490379
_journal_volume 24
_journal_year 2005
_chemical_formula_sum 'C33 H55 N5 Ni Si4'
_chemical_formula_weight 692.89
_space_group_IT_number 14
_symmetry_cell_setting monoclinic
_symmetry_space_group_name_Hall '-P 2yn'
_symmetry_space_group_name_H-M 'P 1 21/n 1'
_cell_angle_alpha 90.00
_cell_angle_beta 93.9240(8)
_cell_angle_gamma 90.00
_cell_formula_units_Z 4
_cell_length_a 11.3360(2)
_cell_length_b 12.1220(2)
_cell_length_c 29.0420(5)
_cell_measurement_temperature 230.0(2)
_cell_volume 3981.45(12)
_diffrn_ambient_temperature 230.0(2)
_exptl_crystal_density_diffrn 1.156
_cod_original_sg_symbol_H-M 'P 21/n'
_cod_database_code 4060337

loop_
_symmetry_equiv_pos_as_xyz
'x, y, z'
'-x+1/2, y+1/2, -z+1/2'
'-x, -y, -z'
'x-1/2, -y-1/2, z-1/2'

loop_
_atom_site_label
_atom_site_type_symbol
_atom_site_fract_x
_atom_site_fract_y
_atom_site_fract_z
_atom_site_U_iso_or_equiv
_atom_site_adp_type
_atom_site_occupancy
_atom_site_symmetry_multiplicity
_atom_site_calc_flag
_atom_site_refinement_flags
_atom_site_disorder_assembly
_atom_site_disorder_group
Ni1 Ni 0.62211(3) 0.14901(3) 0.849086(12) 0.03568(12) Uani 1 1 d . . .
Si1 Si 0.35165(7) 0.27374(7) 0.80668(3) 0.0466(2) Uani 1 1 d . . .
Si2 Si 0.74260(8) 0.04243(7) 0.74959(3) 0.0458(2) Uani 1 1 d . . .
Si3 Si 0.90256(8) 0.12520(7) 0.91314(3) 0.0469(2) Uani 1 1 d . . .
Si4 Si 0.47177(7) -0.08922(7) 0.88056(3) 0.0426(2) Uani 1 1 d . . .
N1 N 0.48653(19) 0.20845(19) 0.80373(7) 0.0379(6) Uani 1 1 d . . .
N2 N 0.6399(2) 0.11033(19) 0.78073(7) 0.0374(6) Uani 1 1 d . . .
N3 N 0.76905(19) 0.08058(19) 0.88709(7) 0.0378(6) Uani 1 1 d . . .
N4 N 0.5888(2) 0.00222(19) 0.88077(7) 0.0377(6) Uani 1 1 d . . .
N5 N 0.6033(2) 0.2634(2) 0.90126(8) 0.0416(6) Uani 1 1 d . . .
C1 C 0.2274(3) 0.2124(3) 0.76982(12) 0.0709(11) Uani 1 1 d . . .
H1A H 0.2204 0.1346 0.7771 0.106 Uiso 1 1 calc R . .
H1B H 0.2429 0.2207 0.7376 0.106 Uiso 1 1 calc R . .
H1C H 0.1544 0.2499 0.7757 0.106 Uiso 1 1 calc R . .
C2 C 0.3644(3) 0.4228(3) 0.79257(13) 0.0693(11) Uani 1 1 d . . .
H2A H 0.4287 0.4553 0.8118 0.104 Uiso 1 1 calc R . .
H2B H 0.2910 0.4600 0.7982 0.104 Uiso 1 1 calc R . .
H2C H 0.3802 0.4310 0.7603 0.104 Uiso 1 1 calc R . .
C3 C 0.3112(3) 0.2617(3) 0.86805(11) 0.0640(10) Uani 1 1 d . . .
H3A H 0.3050 0.1844 0.8762 0.096 Uiso 1 1 calc R . .
H3B H 0.2359 0.2979 0.8714 0.096 Uiso 1 1 calc R . .
H3C H 0.3717 0.2966 0.8883 0.096 Uiso 1 1 calc R . .
C4 C 0.5376(2) 0.1588(2) 0.76944(9) 0.0358(7) Uani 1 1 d . . .
C5 C 0.7409(3) 0.0820(3) 0.68741(10) 0.0642(10) Uani 1 1 d . . .
H5A H 0.6643 0.0644 0.6722 0.096 Uiso 1 1 calc R . .
H5B H 0.8020 0.0416 0.6728 0.096 Uiso 1 1 calc R . .
H5C H 0.7554 0.1606 0.6849 0.096 Uiso 1 1 calc R . .
C6 C 0.7199(4) -0.1094(3) 0.75431(14) 0.0877(14) Uani 1 1 d . . .
H6A H 0.6427 -0.1288 0.7402 0.132 Uiso 1 1 calc R . .
H6B H 0.7247 -0.1305 0.7866 0.132 Uiso 1 1 calc R . .
H6C H 0.7806 -0.1478 0.7386 0.132 Uiso 1 1 calc R . .
C7 C 0.8898(3) 0.0774(3) 0.77711(12) 0.0767(12) Uani 1 1 d . . .
H7A H 0.9032 0.1561 0.7745 0.115 Uiso 1 1 calc R . .
H7B H 0.9503 0.0377 0.7618 0.115 Uiso 1 1 calc R . .
H7C H 0.8931 0.0567 0.8094 0.115 Uiso 1 1 calc R . .
C8 C 0.4816(2) 0.1553(2) 0.72092(9) 0.0374(7) Uani 1 1 d . . .
C9 C 0.4602(3) 0.2507(3) 0.69538(9) 0.0430(8) Uani 1 1 d . . .
H9 H 0.4814 0.3195 0.7084 0.052 Uiso 1 1 calc R . .
C10 C 0.4077(3) 0.2457(3) 0.65078(10) 0.0497(8) Uani 1 1 d . . .
H10 H 0.3950 0.3113 0.6339 0.060 Uiso 1 1 calc R . .
C11 C 0.3739(3) 0.1463(3) 0.63080(10) 0.0499(8) Uani 1 1 d . . .
C12 C 0.3960(3) 0.0517(3) 0.65645(11) 0.0531(9) Uani 1 1 d . . .
H12 H 0.3748 -0.0171 0.6434 0.064 Uiso 1 1 calc R . .
C13 C 0.4486(3) 0.0554(3) 0.70081(10) 0.0477(8) Uani 1 1 d . . .
H13 H 0.4621 -0.0104 0.7175 0.057 Uiso 1 1 calc R . .
C14 C 0.3168(3) 0.1417(3) 0.58213(11) 0.0737(11) Uani 1 1 d . . .
H14A H 0.2991 0.0657 0.5739 0.111 Uiso 1 1 calc R . .
H14B H 0.3704 0.1723 0.5609 0.111 Uiso 1 1 calc R . .
H14C H 0.2441 0.1843 0.5805 0.111 Uiso 1 1 calc R . .
C15 C 0.8945(3) 0.1401(3) 0.97692(11) 0.0755(12) Uani 1 1 d . . .
H15A H 0.8802 0.0685 0.9904 0.113 Uiso 1 1 calc R . .
H15B H 0.8305 0.1899 0.9832 0.113 Uiso 1 1 calc R . .
H15C H 0.9686 0.1697 0.9903 0.113 Uiso 1 1 calc R . .
C16 C 1.0317(3) 0.0348(3) 0.90337(12) 0.0686(10) Uani 1 1 d . . .
H16A H 1.0191 -0.0375 0.9164 0.103 Uiso 1 1 calc R . .
H16B H 1.1029 0.0671 0.9181 0.103 Uiso 1 1 calc R . .
H16C H 1.0403 0.0278 0.8705 0.103 Uiso 1 1 calc R . .
C17 C 0.9307(3) 0.2627(3) 0.88808(13) 0.0695(10) Uani 1 1 d . . .
H17A H 0.8643 0.3110 0.8926 0.104 Uiso 1 1 calc R . .
H17B H 0.9404 0.2551 0.8553 0.104 Uiso 1 1 calc R . .
H17C H 1.0020 0.2939 0.9032 0.104 Uiso 1 1 calc R . .
C18 C 0.7009(3) -0.0045(2) 0.89712(9) 0.0364(7) Uani 1 1 d . . .
C19 C 0.3774(3) -0.0640(3) 0.82747(11) 0.0670(10) Uani 1 1 d . . .
H19A H 0.3545 0.0131 0.8261 0.100 Uiso 1 1 calc R . .
H19B H 0.3071 -0.1096 0.8275 0.100 Uiso 1 1 calc R . .
H19C H 0.4207 -0.0821 0.8008 0.100 Uiso 1 1 calc R . .
C20 C 0.3849(3) -0.0589(3) 0.93163(11) 0.0622(10) Uani 1 1 d . . .
H20A H 0.4338 -0.0724 0.9598 0.093 Uiso 1 1 calc R . .
H20B H 0.3158 -0.1062 0.9309 0.093 Uiso 1 1 calc R . .
H20C H 0.3601 0.0177 0.9307 0.093 Uiso 1 1 calc R . .
C21 C 0.5133(3) -0.2379(3) 0.88188(12) 0.0662(10) Uani 1 1 d . . .
H21A H 0.5632 -0.2531 0.9096 0.099 Uiso 1 1 calc R . .
H21B H 0.5560 -0.2553 0.8550 0.099 Uiso 1 1 calc R . .
H21C H 0.4424 -0.2827 0.8817 0.099 Uiso 1 1 calc R . .
C22 C 0.7459(2) -0.1014(2) 0.92467(9) 0.0385(7) Uani 1 1 d . . .
C23 C 0.7153(3) -0.1192(3) 0.96946(10) 0.0516(9) Uani 1 1 d . . .
H23 H 0.6676 -0.0672 0.9834 0.062 Uiso 1 1 calc R . .
C24 C 0.7529(3) -0.2113(3) 0.99411(11) 0.0605(10) Uani 1 1 d . . .
H24 H 0.7315 -0.2203 1.0246 0.073 Uiso 1 1 calc R . .
C25 C 0.8220(3) -0.2908(3) 0.97457(12) 0.0538(9) Uani 1 1 d . . .
C26 C 0.8529(3) -0.2732(3) 0.92996(11) 0.0530(9) Uani 1 1 d . . .
H26 H 0.8999 -0.3258 0.9160 0.064 Uiso 1 1 calc R . .
C27 C 0.8167(3) -0.1803(2) 0.90520(10) 0.0456(8) Uani 1 1 d . . .
H27 H 0.8399 -0.1704 0.8750 0.055 Uiso 1 1 calc R . .
C28 C 0.8669(4) -0.3909(3) 1.00203(14) 0.0805(12) Uani 1 1 d . . .
H28A H 0.8373 -0.3887 1.0326 0.121 Uiso 1 1 calc R . .
H28B H 0.9526 -0.3903 1.0047 0.121 Uiso 1 1 calc R . .
H28C H 0.8393 -0.4577 0.9863 0.121 Uiso 1 1 calc R . .
C29 C 0.6198(3) 0.3697(3) 0.89204(12) 0.0581(9) Uani 1 1 d . . .
H29 H 0.6308 0.3900 0.8614 0.070 Uiso 1 1 calc R . .
C30 C 0.6217(3) 0.4515(3) 0.92501(15) 0.0766(11) Uani 1 1 d . . .
H30 H 0.6343 0.5255 0.9171 0.092 Uiso 1 1 calc R . .
C31 C 0.6049(3) 0.4226(4) 0.96938(14) 0.0760(12) Uani 1 1 d . . .
H31 H 0.6061 0.4767 0.9926 0.091 Uiso 1 1 calc R . .
C32 C 0.5864(3) 0.3144(3) 0.97991(12) 0.0689(11) Uani 1 1 d . . .
H32 H 0.5735 0.2931 1.0103 0.083 Uiso 1 1 calc R . .
C33 C 0.5868(3) 0.2368(3) 0.94514(10) 0.0535(9) Uani 1 1 d . . .
H33 H 0.5750 0.1623 0.9525 0.064 Uiso 1 1 calc R . .

loop_
_atom_site_aniso_label
_atom_site_aniso_U_11
_atom_site_aniso_U_22
_atom_site_aniso_U_33
_atom_site_aniso_U_23
_atom_site_aniso_U_13
_atom_site_aniso_U_12
Ni1 0.0380(2) 0.0354(2) 0.0338(2) 0.00156(18) 0.00361(16) 0.00142(18)
Si1 0.0392(5) 0.0498(6) 0.0519(5) 0.0086(4) 0.0097(4) 0.0085(4)
Si2 0.0521(6) 0.0440(5) 0.0421(5) -0.0012(4) 0.0095(4) 0.0122(4)
Si3 0.0401(5) 0.0498(6) 0.0501(5) 0.0001(4) -0.0024(4) -0.0009(4)
Si4 0.0437(5) 0.0387(5) 0.0460(5) 0.0016(4) 0.0084(4) -0.0045(4)
N1 0.0374(14) 0.0411(15) 0.0357(13) 0.0006(11) 0.0055(11) 0.0043(12)
N2 0.0359(14) 0.0394(14) 0.0371(13) 0.0015(11) 0.0039(11) 0.0056(12)
N3 0.0361(14) 0.0397(15) 0.0374(13) 0.0036(11) 0.0002(11) -0.0023(12)
N4 0.0381(14) 0.0366(14) 0.0382(13) 0.0012(11) 0.0018(12) -0.0024(12)
N5 0.0436(15) 0.0406(16) 0.0404(14) 0.0016(12) 0.0014(12) 0.0015(12)
C1 0.043(2) 0.093(3) 0.076(2) 0.010(2) -0.0012(19) 0.001(2)
C2 0.065(2) 0.056(2) 0.090(3) 0.017(2) 0.026(2) 0.0186(19)
C3 0.052(2) 0.076(3) 0.067(2) 0.003(2) 0.0226(18) 0.013(2)
C4 0.0410(18) 0.0300(16) 0.0365(16) 0.0068(14) 0.0039(14) -0.0045(15)
C5 0.072(2) 0.069(2) 0.053(2) 0.0008(19) 0.0207(19) 0.013(2)
C6 0.117(4) 0.047(2) 0.102(3) 0.005(2) 0.026(3) 0.022(2)
C7 0.049(2) 0.109(3) 0.072(2) -0.021(2) 0.0057(19) 0.020(2)
C8 0.0361(16) 0.0406(18) 0.0357(15) 0.0023(15) 0.0032(13) -0.0009(15)
C9 0.0456(18) 0.0431(19) 0.0403(17) 0.0019(15) 0.0029(15) -0.0024(16)
C10 0.053(2) 0.055(2) 0.0407(18) 0.0104(17) 0.0014(16) 0.0037(17)
C11 0.0467(19) 0.063(2) 0.0395(17) -0.0032(18) 0.0029(15) 0.0006(18)
C12 0.057(2) 0.052(2) 0.049(2) -0.0122(18) -0.0009(17) -0.0136(17)
C13 0.056(2) 0.0420(19) 0.0450(19) 0.0014(16) 0.0008(16) -0.0055(16)
C14 0.077(3) 0.096(3) 0.046(2) -0.011(2) -0.0122(19) 0.006(2)
C15 0.061(2) 0.110(3) 0.054(2) -0.013(2) -0.0070(19) -0.011(2)
C16 0.044(2) 0.073(3) 0.087(3) -0.004(2) -0.0047(19) 0.0061(19)
C17 0.061(2) 0.056(2) 0.090(3) 0.005(2) -0.004(2) -0.0140(19)
C18 0.0428(19) 0.0380(17) 0.0286(14) -0.0011(14) 0.0054(14) 0.0045(15)
C19 0.063(2) 0.069(2) 0.067(2) 0.011(2) -0.0094(19) -0.025(2)
C20 0.057(2) 0.066(2) 0.066(2) 0.0033(19) 0.0230(19) -0.0011(19)
C21 0.063(2) 0.047(2) 0.091(3) -0.004(2) 0.017(2) -0.0049(19)
C22 0.0413(18) 0.0382(17) 0.0356(16) 0.0028(14) 0.0001(14) 0.0012(15)
C23 0.064(2) 0.048(2) 0.0437(18) 0.0044(16) 0.0091(16) 0.0126(17)
C24 0.073(3) 0.063(2) 0.0454(19) 0.0164(19) 0.0010(18) -0.003(2)
C25 0.055(2) 0.044(2) 0.060(2) 0.0116(18) -0.0137(18) -0.0027(18)
C26 0.050(2) 0.045(2) 0.063(2) 0.0007(18) -0.0009(17) 0.0093(17)
C27 0.0502(19) 0.0426(19) 0.0443(17) 0.0020(16) 0.0053(16) 0.0022(16)
C28 0.090(3) 0.056(2) 0.092(3) 0.024(2) -0.020(2) -0.001(2)
C29 0.073(2) 0.046(2) 0.056(2) -0.0004(18) 0.0085(19) 0.0047(19)
C30 0.095(3) 0.049(2) 0.087(3) -0.016(2) 0.010(2) 0.001(2)
C31 0.077(3) 0.075(3) 0.076(3) -0.037(2) 0.005(2) 0.008(2)
C32 0.080(3) 0.084(3) 0.043(2) -0.016(2) 0.0061(19) 0.008(2)
C33 0.063(2) 0.054(2) 0.0438(19) -0.0002(17) 0.0069(17) 0.0042(18)

loop_
_geom_bond_atom_site_label_1
_geom_bond_atom_site_label_2
_geom_bond_distance
_geom_bond_site_symmetry_2
_geom_bond_publ_flag
Ni1 N4 2.050(2) . ?
Ni1 N2 2.063(2) . ?
Ni1 N5 2.076(2) . ?
Ni1 N1 2.083(2) . ?
Ni1 N3 2.104(2) . ?
Ni1 C4 2.445(3) . ?
Ni1 C18 2.457(3) . ?
Si1 N1 1.729(2) . ?
Si1 C2 1.861(3) . ?
Si1 C1 1.864(3) . ?
Si1 C3 1.876(3) . ?
Si2 N2 1.730(2) . ?
Si2 C7 1.850(3) . ?
Si2 C6 1.864(4) . ?
Si2 C5 1.867(3) . ?
Si3 N3 1.732(2) . ?
Si3 C17 1.855(3) . ?
Si3 C16 1.866(3) . ?
Si3 C15 1.869(3) . ?
Si4 N4 1.728(2) . ?
Si4 C19 1.841(3) . ?
Si4 C21 1.863(3) . ?
Si4 C20 1.873(3) . ?
N1 C4 1.330(3) . ?
N2 C4 1.321(3) . ?
N3 C18 1.333(3) . ?
N4 C18 1.328(3) . ?
N5 C29 1.332(4) . ?
N5 C33 1.340(3) . ?
C1 H1A 0.9700 . ?
C1 H1B 0.9700 . ?
C1 H1C 0.9700 . ?
C2 H2A 0.9700 . ?
C2 H2B 0.9700 . ?
C2 H2C 0.9700 . ?
C3 H3A 0.9700 . ?
C3 H3B 0.9700 . ?
C3 H3C 0.9700 . ?
C4 C8 1.506(4) . ?
C5 H5A 0.9700 . ?
C5 H5B 0.9700 . ?
C5 H5C 0.9700 . ?
C6 H6A 0.9700 . ?
C6 H6B 0.9700 . ?
C6 H6C 0.9700 . ?
C7 H7A 0.9700 . ?
C7 H7B 0.9700 . ?
C7 H7C 0.9700 . ?
C8 C13 1.385(4) . ?
C8 C9 1.386(4) . ?
C9 C10 1.389(4) . ?
C9 H9 0.9400 . ?
C10 C11 1.380(4) . ?
C10 H10 0.9400 . ?
C11 C12 1.382(4) . ?
C11 C14 1.515(4) . ?
C12 C13 1.383(4) . ?
C12 H12 0.9400 . ?
C13 H13 0.9400 . ?
C14 H14A 0.9700 . ?
C14 H14B 0.9700 . ?
C14 H14C 0.9700 . ?
C15 H15A 0.9700 . ?
C15 H15B 0.9700 . ?
C15 H15C 0.9700 . ?
C16 H16A 0.9700 . ?
C16 H16B 0.9700 . ?
C16 H16C 0.9700 . ?
C17 H17A 0.9700 . ?
C17 H17B 0.9700 . ?
C17 H17C 0.9700 . ?
C18 C22 1.492(4) . ?
C19 H19A 0.9700 . ?
C19 H19B 0.9700 . ?
C19 H19C 0.9700 . ?
C20 H20A 0.9700 . ?
C20 H20B 0.9700 . ?
C20 H20C 0.9700 . ?
C21 H21A 0.9700 . ?
C21 H21B 0.9700 . ?
C21 H21C 0.9700 . ?
C22 C23 1.386(4) . ?
C22 C27 1.393(4) . ?
C23 C24 1.377(4) . ?
C23 H23 0.9400 . ?
C24 C25 1.388(4) . ?
C24 H24 0.9400 . ?
C25 C26 1.381(4) . ?
C25 C28 1.520(4) . ?
C26 C27 1.383(4) . ?
C26 H26 0.9400 . ?
C27 H27 0.9400 . ?
C28 H28A 0.9700 . ?
C28 H28B 0.9700 . ?
C28 H28C 0.9700 . ?
C29 C30 1.377(5) . ?
C29 H29 0.9400 . ?
C30 C31 1.361(5) . ?
C30 H30 0.9400 . ?
C31 C32 1.366(5) . ?
C31 H31 0.9400 . ?
C32 C33 1.379(4) . ?
C32 H32 0.9400 . ?
C33 H33 0.9400 . ?
